data_7022297
loop_
_publ_author_name
'Xu, Feng'
'Tao, Tao'
'Zhang, Kun'
'Wang, Xiao-Xu'
'Huang, Wei'
'You, Xiao-Zeng'

_publ_section_title
;
 C-C bond cleavage in acetonitrile by copper(II)-bipyridine complexes and
 in situ formation of cyano-bridged mixed-valent copper complexes.
;
_journal_issue 10
_journal_name_full 'Dalton transactions (Cambridge, England : 2003)'
_journal_page_first 3631
_journal_page_last 3645
_journal_paper_doi 10.1039/c2dt32281a
_journal_volume 42
_journal_year 2013
_chemical_formula_moiety 'C25 H24 Cu N5, 0.5(C12 H12 N2), C5 H6 N2, B F4'
_chemical_formula_sum 'C36 H36 B Cu F4 N8'
_chemical_formula_weight 731.08
_chemical_name_systematic
;
?
;
_space_group_IT_number 14
_symmetry_cell_setting monoclinic
_symmetry_space_group_name_Hall '-P 2ybc'
_symmetry_space_group_name_H-M 'P 1 21/c 1'
_atom_sites_solution_hydrogens geom
_atom_sites_solution_primary direct
_atom_sites_solution_secondary difmap
_audit_creation_method SHELXL-97
_cell_angle_alpha 90.00
_cell_angle_beta 107.581(2)
_cell_angle_gamma 90.00
_cell_formula_units_Z 4
_cell_length_a 10.6386(12)
_cell_length_b 25.035(3)
_cell_length_c 13.8438(15)
_cell_measurement_reflns_used 1442
_cell_measurement_temperature 291(2)
_cell_measurement_theta_max 18.015
_cell_measurement_theta_min 2.281
_cell_volume 3514.9(7)
_computing_cell_refinement SMART
_computing_data_collection 'SMART (Bruker 2000)'
_computing_data_reduction 'SAINT (Bruker 2000)'
_computing_molecular_graphics SHELXTL
_computing_publication_material SHELXTL
_computing_structure_refinement 'SHELXTL (BRUKER 2000)'
_computing_structure_solution 'SHELXTL (BRUKER 2000)'
_diffrn_ambient_temperature 291(2)
_diffrn_detector_area_resol_mean 0
_diffrn_measured_fraction_theta_full 1.000
_diffrn_measured_fraction_theta_max 1.000
_diffrn_measurement_device_type 'Bruker Smart Apex CCD area detector'
_diffrn_measurement_method '\f and \w scans'
_diffrn_radiation_monochromator graphite
_diffrn_radiation_source 'fine-focus sealed tube'
_diffrn_radiation_type MoK\a
_diffrn_radiation_wavelength 0.71073
_diffrn_reflns_av_R_equivalents 0.0988
_diffrn_reflns_av_sigmaI/netI 0.1558
_diffrn_reflns_limit_h_max 12
_diffrn_reflns_limit_h_min -12
_diffrn_reflns_limit_k_max 16
_diffrn_reflns_limit_k_min -29
_diffrn_reflns_limit_l_max 15
_diffrn_reflns_limit_l_min -16
_diffrn_reflns_number 17753
_diffrn_reflns_theta_full 25.00
_diffrn_reflns_theta_max 25.00
_diffrn_reflns_theta_min 2.01
_diffrn_standards_decay_% 0
_diffrn_standards_interval_count 0
_diffrn_standards_interval_time 0
_diffrn_standards_number 0
_exptl_absorpt_coefficient_mu 0.681
_exptl_absorpt_correction_T_max 0.9350
_exptl_absorpt_correction_T_min 0.9288
_exptl_absorpt_correction_type multi-scan
_exptl_absorpt_process_details 'SADABS, Bruker(2000)'
_exptl_crystal_colour blue
_exptl_crystal_density_diffrn 1.382
_exptl_crystal_density_method 'not measured'
_exptl_crystal_description block
_exptl_crystal_F_000 1512
_exptl_crystal_size_max 0.11
_exptl_crystal_size_mid 0.11
_exptl_crystal_size_min 0.10
_refine_diff_density_max 0.276
_refine_diff_density_min -0.373
_refine_diff_density_rms 0.064
_refine_ls_extinction_method none
_refine_ls_goodness_of_fit_ref 0.731
_refine_ls_hydrogen_treatment constr
_refine_ls_matrix_type full
_refine_ls_number_parameters 493
_refine_ls_number_reflns 6198
_refine_ls_number_restraints 20
_refine_ls_restrained_S_all 0.745
_refine_ls_R_factor_all 0.1381
_refine_ls_R_factor_gt 0.0486
_refine_ls_shift/su_max 0.001
_refine_ls_shift/su_mean 0.000
_refine_ls_structure_factor_coef Fsqd
_refine_ls_weighting_details 'calc w=1/[\s^2^(Fo^2^)+(0.0204P)^2^] where P=(Fo^2^+2Fc^2^)/3'
_refine_ls_weighting_scheme calc
_refine_ls_wR_factor_gt 0.0716
_refine_ls_wR_factor_ref 0.0858
_reflns_number_gt 2474
_reflns_number_total 6198
_reflns_threshold_expression >2sigma(I)
_cod_data_source_file c2dt32281a.txt
_cod_data_source_block 7
_cod_depositor_comments
;
The following automatic conversions were performed:

'_symmetry_cell_setting' value 'Monoclinic' changed to 'monoclinic'
according to /home/saulius/struct/CIF-dictionaries/cif_core.dic
dictionary named 'cif_core.dic' version 2.4.2 from 2011-04-26.

Automatic conversion script
Id: cif_fix_values 1891 2012-01-12 08:04:46Z andrius 
;
_cod_original_sg_symbol_H-M 'P 21/c'
_cod_database_code 7022297

loop_
_symmetry_equiv_pos_as_xyz
'x, y, z'
'-x, y+1/2, -z+1/2'
'-x, -y, -z'
'x, -y-1/2, z-1/2'

loop_
_atom_site_label
_atom_site_type_symbol
_atom_site_fract_x
_atom_site_fract_y
_atom_site_fract_z
_atom_site_U_iso_or_equiv
_atom_site_adp_type
_atom_site_occupancy
_atom_site_symmetry_multiplicity
_atom_site_calc_flag
_atom_site_refinement_flags
_atom_site_disorder_assembly
_atom_site_disorder_group
Cu1 Cu 0.47425(4) -0.00324(2) 0.75172(3) 0.05285(17) Uani 1 1 d . . .
B1 B 0.3257(6) 0.2616(2) 0.2681(4) 0.086(2) Uani 1 1 d D . .
C1 C 0.2658(4) -0.08280(19) 0.7844(3) 0.0580(12) Uani 1 1 d . . .
H1 H 0.2819 -0.1033 0.7334 0.070 Uiso 1 1 calc R . .
C2 C 0.1749(4) -0.10126(18) 0.8287(3) 0.0608(13) Uani 1 1 d . . .
H2 H 0.1315 -0.1335 0.8080 0.073 Uiso 1 1 calc R . .
C3 C 0.1486(4) -0.0716(2) 0.9040(3) 0.0597(13) Uani 1 1 d . . .
C4 C 0.0500(4) -0.08962(19) 0.9555(3) 0.0888(16) Uani 1 1 d . . .
H4A H 0.0483 -0.1279 0.9573 0.133 Uiso 1 1 calc R . .
H4B H -0.0359 -0.0765 0.9186 0.133 Uiso 1 1 calc R . .
H4C H 0.0746 -0.0759 1.0234 0.133 Uiso 1 1 calc R . .
C5 C 0.2158(4) -0.02441(18) 0.9308(3) 0.0571(12) Uani 1 1 d . . .
H5 H 0.1993 -0.0034 0.9810 0.069 Uiso 1 1 calc R . .
C6 C 0.3077(4) -0.00753(17) 0.8847(3) 0.0461(10) Uani 1 1 d . . .
C7 C 0.3847(4) 0.04184(17) 0.9104(3) 0.0497(11) Uani 1 1 d . . .
C8 C 0.3690(4) 0.07924(18) 0.9798(3) 0.0621(13) Uani 1 1 d . . .
H8 H 0.3076 0.0733 1.0142 0.074 Uiso 1 1 calc R . .
C9 C 0.4441(5) 0.1251(2) 0.9979(3) 0.0675(14) Uani 1 1 d . . .
C10 C 0.4249(5) 0.16763(18) 1.0707(3) 0.1069(18) Uani 1 1 d . . .
H10A H 0.5088 0.1769 1.1176 0.160 Uiso 1 1 calc R . .
H10B H 0.3682 0.1540 1.1073 0.160 Uiso 1 1 calc R . .
H10C H 0.3856 0.1988 1.0332 0.160 Uiso 1 1 calc R . .
C11 C 0.5369(5) 0.13114(18) 0.9482(3) 0.0709(14) Uani 1 1 d . . .
H11 H 0.5908 0.1612 0.9598 0.085 Uiso 1 1 calc R . .
C12 C 0.5501(4) 0.0926(2) 0.8811(3) 0.0637(13) Uani 1 1 d . . .
H12 H 0.6148 0.0969 0.8492 0.076 Uiso 1 1 calc R . .
C13 C 0.3261(3) 0.09526(17) 0.6318(3) 0.0493(11) Uani 1 1 d . . .
H13 H 0.3444 0.1125 0.6939 0.059 Uiso 1 1 calc R . .
C14 C 0.2605(3) 0.12358(16) 0.5451(3) 0.0527(11) Uani 1 1 d . . .
H14 H 0.2361 0.1589 0.5496 0.063 Uiso 1 1 calc R . .
C15 C 0.2320(3) 0.09887(18) 0.4524(3) 0.0485(11) Uani 1 1 d . . .
C16 C 0.1618(4) 0.12729(16) 0.3555(3) 0.0693(13) Uani 1 1 d . . .
H16A H 0.0775 0.1395 0.3583 0.104 Uiso 1 1 calc R . .
H16B H 0.1497 0.1032 0.2995 0.104 Uiso 1 1 calc R . .
H16C H 0.2135 0.1573 0.3469 0.104 Uiso 1 1 calc R . .
C17 C 0.2705(3) 0.04596(17) 0.4514(3) 0.0445(10) Uani 1 1 d . . .
H17 H 0.2514 0.0278 0.3901 0.053 Uiso 1 1 calc R . .
C18 C 0.3367(3) 0.02006(16) 0.5399(3) 0.0388(10) Uani 1 1 d . . .
C19 C 0.3803(3) -0.03546(16) 0.5430(3) 0.0400(10) Uani 1 1 d . . .
C20 C 0.3579(3) -0.06884(17) 0.4595(3) 0.0459(11) Uani 1 1 d . . .
H20 H 0.3133 -0.0555 0.3956 0.055 Uiso 1 1 calc R . .
C21 C 0.4001(4) -0.12133(18) 0.4688(3) 0.0514(11) Uani 1 1 d . . .
C22 C 0.3711(4) -0.15811(17) 0.3781(3) 0.0755(14) Uani 1 1 d . . .
H22A H 0.4525 -0.1707 0.3699 0.113 Uiso 1 1 calc R . .
H22B H 0.3224 -0.1390 0.3184 0.113 Uiso 1 1 calc R . .
H22C H 0.3200 -0.1880 0.3884 0.113 Uiso 1 1 calc R . .
C23 C 0.4694(4) -0.13893(17) 0.5637(4) 0.0588(12) Uani 1 1 d . . .
H23 H 0.5005 -0.1738 0.5733 0.071 Uiso 1 1 calc R . .
C24 C 0.4925(4) -0.10440(18) 0.6450(3) 0.0558(12) Uani 1 1 d . . .
H24 H 0.5412 -0.1167 0.7087 0.067 Uiso 1 1 calc R . .
C25 C 0.6683(4) -0.0078(2) 0.7925(3) 0.0627(13) Uani 1 1 d . . .
C26 C 0.9206(3) 0.11250(17) 0.4882(3) 0.0532(11) Uani 1 1 d . . .
H26 H 0.8865 0.1397 0.4419 0.064 Uiso 1 1 calc R . .
C27 C 0.9506(3) 0.12450(17) 0.5896(3) 0.0542(11) Uani 1 1 d . . .
H27 H 0.9380 0.1589 0.6102 0.065 Uiso 1 1 calc R . .
C28 C 0.9993(4) 0.08508(19) 0.6602(3) 0.0513(11) Uani 1 1 d . . .
C29 C 1.0296(4) 0.09557(18) 0.7718(3) 0.0840(15) Uani 1 1 d . . .
H29A H 1.1213 0.1043 0.8000 0.126 Uiso 1 1 calc R . .
H29B H 1.0099 0.0643 0.8046 0.126 Uiso 1 1 calc R . .
H29C H 0.9770 0.1249 0.7822 0.126 Uiso 1 1 calc R . .
C30 C 1.0183(3) 0.03538(16) 0.6232(3) 0.0484(11) Uani 1 1 d . . .
H30 H 1.0514 0.0076 0.6682 0.058 Uiso 1 1 calc R . .
C31 C 0.9887(4) 0.02654(15) 0.5204(3) 0.0446(11) Uani 1 1 d . . .
C32 C 0.7595(5) 0.25101(18) 0.4067(5) 0.0781(15) Uani 1 1 d . . .
H32 H 0.6719 0.2488 0.4058 0.094 Uiso 1 1 calc R . .
C33 C 0.7843(5) 0.24472(17) 0.3154(3) 0.0678(14) Uani 1 1 d . . .
H33 H 0.7164 0.2372 0.2566 0.081 Uiso 1 1 calc R . .
C34 C 0.9141(5) 0.24995(17) 0.3136(3) 0.0616(13) Uani 1 1 d . . .
C35 C 1.0102(4) 0.25961(17) 0.4067(4) 0.0652(13) Uani 1 1 d . . .
H35 H 1.0985 0.2629 0.4101 0.078 Uiso 1 1 calc R . .
C36 C 0.9727(6) 0.26407(18) 0.4910(4) 0.0809(16) Uani 1 1 d . . .
H36 H 1.0388 0.2706 0.5514 0.097 Uiso 1 1 calc R . .
F1 F 0.303(2) 0.2670(7) 0.3570(11) 0.184(12) Uani 0.312(12) 1 d PD A 1
F2 F 0.4186(12) 0.2977(6) 0.2596(11) 0.116(7) Uani 0.312(12) 1 d PD A 1
F3 F 0.2172(13) 0.2675(8) 0.1906(13) 0.224(11) Uani 0.312(12) 1 d PD A 1
F4 F 0.378(2) 0.2118(4) 0.2638(12) 0.154(9) Uani 0.312(12) 1 d PD A 1
F1' F 0.3731(8) 0.2495(3) 0.3666(4) 0.136(3) Uani 0.688(12) 1 d PD A 2
F2' F 0.4205(7) 0.2743(3) 0.2291(7) 0.177(4) Uani 0.688(12) 1 d PD A 2
F3' F 0.2468(8) 0.3049(3) 0.2626(7) 0.161(4) Uani 0.688(12) 1 d PD A 2
F4' F 0.2551(10) 0.2208(3) 0.2176(5) 0.145(4) Uani 0.688(12) 1 d PD A 2
N1 N 0.3329(3) -0.03700(14) 0.8104(2) 0.0469(9) Uani 1 1 d . . .
N2 N 0.4734(3) 0.04925(14) 0.8602(2) 0.0525(9) Uani 1 1 d . . .
N3 N 0.3643(3) 0.04467(13) 0.6307(2) 0.0420(8) Uani 1 1 d . . .
N4 N 0.4478(3) -0.05398(13) 0.6362(2) 0.0456(9) Uani 1 1 d . . .
N5 N 0.7810(4) -0.00803(19) 0.8143(3) 0.0940(14) Uani 1 1 d . . .
N6 N 0.9370(3) 0.06462(14) 0.4516(2) 0.0506(9) Uani 1 1 d . . .
N7 N 0.8484(5) 0.25996(16) 0.4962(3) 0.0803(13) Uani 1 1 d . . .
N8 N 0.9489(3) 0.24420(14) 0.2275(3) 0.0833(12) Uani 1 1 d . . .
H8A H 0.8898 0.2370 0.1712 0.100 Uiso 1 1 calc R . .
H8B H 1.0300 0.2477 0.2294 0.100 Uiso 1 1 calc R . .

loop_
_atom_site_aniso_label
_atom_site_aniso_U_11
_atom_site_aniso_U_22
_atom_site_aniso_U_33
_atom_site_aniso_U_23
_atom_site_aniso_U_13
_atom_site_aniso_U_12
Cu1 0.0559(3) 0.0580(4) 0.0443(3) -0.0036(3) 0.0146(2) 0.0003(3)
B1 0.117(7) 0.069(6) 0.079(6) 0.011(5) 0.043(6) -0.014(6)
C1 0.060(3) 0.066(4) 0.046(3) -0.007(3) 0.013(2) 0.000(3)
C2 0.060(3) 0.061(3) 0.056(3) 0.005(3) 0.008(2) -0.011(3)
C3 0.053(3) 0.067(4) 0.058(3) 0.019(3) 0.016(2) -0.005(3)
C4 0.092(4) 0.098(4) 0.093(4) 0.007(3) 0.052(3) -0.020(3)
C5 0.067(3) 0.069(4) 0.040(3) 0.006(2) 0.024(2) 0.006(3)
C6 0.053(3) 0.049(3) 0.031(2) 0.001(2) 0.0057(19) -0.001(2)
C7 0.062(3) 0.051(3) 0.032(2) 0.003(2) 0.007(2) 0.003(3)
C8 0.092(4) 0.051(3) 0.050(3) -0.004(3) 0.030(3) 0.005(3)
C9 0.104(4) 0.049(3) 0.043(3) 0.003(3) 0.012(3) 0.014(3)
C10 0.193(6) 0.055(4) 0.077(4) -0.020(3) 0.048(4) 0.011(4)
C11 0.095(4) 0.047(3) 0.059(3) -0.004(3) 0.007(3) -0.014(3)
C12 0.070(3) 0.063(4) 0.055(3) 0.002(3) 0.014(2) 0.000(3)
C13 0.049(3) 0.052(3) 0.049(3) -0.012(3) 0.020(2) -0.003(2)
C14 0.052(3) 0.048(3) 0.059(3) 0.000(3) 0.017(2) 0.007(2)
C15 0.041(3) 0.053(3) 0.053(3) 0.009(3) 0.016(2) -0.004(2)
C16 0.073(3) 0.068(3) 0.064(3) 0.017(3) 0.016(2) 0.013(3)
C17 0.037(2) 0.050(3) 0.047(3) -0.006(2) 0.014(2) -0.005(2)
C18 0.030(2) 0.047(3) 0.039(2) -0.001(2) 0.0106(19) -0.001(2)
C19 0.035(2) 0.041(3) 0.047(3) -0.002(2) 0.019(2) -0.006(2)
C20 0.046(3) 0.052(3) 0.042(3) -0.007(2) 0.016(2) -0.005(2)
C21 0.044(3) 0.052(3) 0.064(3) -0.012(3) 0.027(2) -0.010(2)
C22 0.076(3) 0.065(3) 0.092(4) -0.034(3) 0.034(3) -0.014(3)
C23 0.061(3) 0.040(3) 0.082(4) -0.005(3) 0.032(3) 0.002(2)
C24 0.059(3) 0.054(3) 0.057(3) 0.008(3) 0.022(2) 0.005(3)
C25 0.062(3) 0.085(4) 0.040(2) -0.008(3) 0.013(2) -0.001(3)
C26 0.051(3) 0.046(3) 0.064(3) 0.014(3) 0.018(2) 0.003(2)
C27 0.050(3) 0.040(3) 0.075(3) -0.005(3) 0.023(2) 0.001(2)
C28 0.046(3) 0.053(3) 0.054(3) -0.004(3) 0.015(2) 0.001(2)
C29 0.101(4) 0.073(4) 0.073(3) -0.016(3) 0.019(3) 0.012(3)
C30 0.041(2) 0.041(3) 0.060(3) 0.006(2) 0.010(2) 0.002(2)
C31 0.035(2) 0.042(3) 0.057(3) 0.001(2) 0.014(2) -0.002(2)
C32 0.083(4) 0.059(4) 0.102(4) 0.015(4) 0.043(4) 0.014(3)
C33 0.075(4) 0.059(3) 0.063(3) 0.011(3) 0.011(3) 0.003(3)
C34 0.081(4) 0.050(3) 0.055(3) 0.011(3) 0.022(3) 0.010(3)
C35 0.066(3) 0.065(4) 0.066(3) 0.011(3) 0.022(3) 0.003(3)
C36 0.098(5) 0.080(4) 0.064(3) -0.011(3) 0.022(3) -0.007(4)
F1 0.21(2) 0.20(3) 0.20(2) -0.082(18) 0.155(18) -0.020(17)
F2 0.152(14) 0.071(10) 0.113(10) 0.003(8) 0.021(9) -0.034(9)
F3 0.182(15) 0.17(2) 0.208(18) 0.016(16) -0.104(12) -0.025(15)
F4 0.28(2) 0.085(11) 0.120(12) 0.048(9) 0.096(13) 0.113(13)
F1' 0.195(7) 0.101(5) 0.093(5) 0.023(4) 0.013(4) 0.048(5)
F2' 0.185(8) 0.136(8) 0.279(10) -0.059(7) 0.172(7) -0.050(5)
F3' 0.163(7) 0.134(7) 0.206(9) 0.085(6) 0.083(6) 0.086(5)
F4' 0.183(8) 0.136(7) 0.117(5) -0.008(5) 0.044(5) -0.071(6)
N1 0.051(2) 0.052(2) 0.035(2) -0.0024(18) 0.0088(16) -0.0046(19)
N2 0.061(2) 0.050(3) 0.042(2) -0.0075(19) 0.0084(18) -0.007(2)
N3 0.046(2) 0.041(2) 0.042(2) -0.0072(19) 0.0183(16) -0.0030(18)
N4 0.052(2) 0.044(2) 0.045(2) -0.0001(19) 0.0204(17) 0.0035(19)
N5 0.087(3) 0.122(4) 0.072(3) -0.024(3) 0.023(2) 0.008(3)
N6 0.052(2) 0.038(2) 0.063(2) 0.006(2) 0.0197(18) 0.0024(19)
N7 0.102(4) 0.079(3) 0.066(3) -0.002(2) 0.035(3) 0.007(3)
N8 0.091(3) 0.098(3) 0.067(3) 0.006(2) 0.032(2) 0.003(2)

loop_
_atom_type_symbol
_atom_type_description
_atom_type_scat_dispersion_real
_atom_type_scat_dispersion_imag
_atom_type_scat_source
C C 0.0033 0.0016 'International Tables Vol C Tables 4.2.6.8 and 6.1.1.4'
H H 0.0000 0.0000 'International Tables Vol C Tables 4.2.6.8 and 6.1.1.4'
Cu Cu 0.3201 1.2651 'International Tables Vol C Tables 4.2.6.8 and 6.1.1.4'
N N 0.0061 0.0033 'International Tables Vol C Tables 4.2.6.8 and 6.1.1.4'
B B 0.0013 0.0007 'International Tables Vol C Tables 4.2.6.8 and 6.1.1.4'
F F 0.0171 0.0103 'International Tables Vol C Tables 4.2.6.8 and 6.1.1.4'

loop_
_geom_angle_atom_site_label_1
_geom_angle_atom_site_label_2
_geom_angle_atom_site_label_3
_geom_angle
_geom_angle_site_symmetry_3
C25 Cu1 N4 94.32(15) .
C25 Cu1 N2 93.69(16) .
N4 Cu1 N2 171.93(13) .
C25 Cu1 N1 132.74(15) .
N4 Cu1 N1 96.32(13) .
N2 Cu1 N1 78.86(14) .
C25 Cu1 N3 122.87(15) .
N4 Cu1 N3 79.33(13) .
N2 Cu1 N3 95.50(13) .
N1 Cu1 N3 104.34(11) .
F2' B1 F3 103.1(10) .
F2' B1 F1 136.7(10) .
F3 B1 F1 112.6(8) .
F2' B1 F4' 110.4(6) .
F3 B1 F4' 56.4(7) .
F1 B1 F4' 109.6(9) .
F2' B1 F1' 111.8(6) .
F3 B1 F1' 145.0(10) .
F1 B1 F1' 36.6(8) .
F4' B1 F1' 110.0(6) .
F2' B1 F3' 108.6(6) .
F3 B1 F3' 59.5(9) .
F1 B1 F3' 72.0(8) .
F4' B1 F3' 110.0(6) .
F1' B1 F3' 105.9(5) .
F2' B1 F2 31.2(7) .
F3 B1 F2 109.2(8) .
F1 B1 F2 110.4(8) .
F4' B1 F2 140.0(9) .
F1' B1 F2 100.2(9) .
F3' B1 F2 85.3(7) .
F2' B1 F4 80.1(8) .
F3 B1 F4 109.5(8) .
F1 B1 F4 108.8(8) .
F4' B1 F4 57.1(7) .
F1' B1 F4 78.9(7) .
F3' B1 F4 166.8(9) .
F2 B1 F4 106.2(7) .
N1 C1 C2 123.9(4) .
N1 C1 H1 118.0 .
C2 C1 H1 118.0 .
C1 C2 C3 119.2(4) .
C1 C2 H2 120.4 .
C3 C2 H2 120.4 .
C5 C3 C2 117.5(4) .
C5 C3 C4 120.7(5) .
C2 C3 C4 121.8(5) .
C3 C4 H4A 109.5 .
C3 C4 H4B 109.5 .
H4A C4 H4B 109.5 .
C3 C4 H4C 109.5 .
H4A C4 H4C 109.5 .
H4B C4 H4C 109.5 .
C3 C5 C6 121.3(4) .
C3 C5 H5 119.3 .
C6 C5 H5 119.3 .
N1 C6 C5 120.8(4) .
N1 C6 C7 114.7(4) .
C5 C6 C7 124.5(4) .
N2 C7 C8 121.0(4) .
N2 C7 C6 114.8(4) .
C8 C7 C6 124.1(4) .
C9 C8 C7 120.3(4) .
C9 C8 H8 119.9 .
C7 C8 H8 119.9 .
C11 C9 C8 117.8(5) .
C11 C9 C10 121.1(5) .
C8 C9 C10 121.2(5) .
C9 C10 H10A 109.5 .
C9 C10 H10B 109.5 .
H10A C10 H10B 109.5 .
C9 C10 H10C 109.5 .
H10A C10 H10C 109.5 .
H10B C10 H10C 109.5 .
C9 C11 C12 119.8(5) .
C9 C11 H11 120.1 .
C12 C11 H11 120.1 .
N2 C12 C11 122.5(4) .
N2 C12 H12 118.8 .
C11 C12 H12 118.8 .
N3 C13 C14 123.5(4) .
N3 C13 H13 118.2 .
C14 C13 H13 118.2 .
C15 C14 C13 119.3(4) .
C15 C14 H14 120.3 .
C13 C14 H14 120.3 .
C14 C15 C17 117.2(4) .
C14 C15 C16 122.1(4) .
C17 C15 C16 120.8(4) .
C15 C16 H16A 109.5 .
C15 C16 H16B 109.5 .
H16A C16 H16B 109.5 .
C15 C16 H16C 109.5 .
H16A C16 H16C 109.5 .
H16B C16 H16C 109.5 .
C18 C17 C15 120.9(4) .
C18 C17 H17 119.5 .
C15 C17 H17 119.5 .
N3 C18 C17 121.5(4) .
N3 C18 C19 115.4(3) .
C17 C18 C19 123.1(4) .
N4 C19 C20 119.7(4) .
N4 C19 C18 115.2(4) .
C20 C19 C18 125.1(4) .
C21 C20 C19 121.7(4) .
C21 C20 H20 119.1 .
C19 C20 H20 119.1 .
C23 C21 C20 117.4(4) .
C23 C21 C22 121.1(4) .
C20 C21 C22 121.5(4) .
C21 C22 H22A 109.5 .
C21 C22 H22B 109.5 .
H22A C22 H22B 109.5 .
C21 C22 H22C 109.5 .
H22A C22 H22C 109.5 .
H22B C22 H22C 109.5 .
C21 C23 C24 119.5(4) .
C21 C23 H23 120.3 .
C24 C23 H23 120.3 .
N4 C24 C23 123.0(4) .
N4 C24 H24 118.5 .
C23 C24 H24 118.5 .
N5 C25 Cu1 176.8(5) .
N6 C26 C27 124.6(4) .
N6 C26 H26 117.7 .
C27 C26 H26 117.7 .
C28 C27 C26 119.3(4) .
C28 C27 H27 120.3 .
C26 C27 H27 120.3 .
C27 C28 C30 116.6(4) .
C27 C28 C29 121.5(4) .
C30 C28 C29 121.9(4) .
C28 C29 H29A 109.5 .
C28 C29 H29B 109.5 .
H29A C29 H29B 109.5 .
C28 C29 H29C 109.5 .
H29A C29 H29C 109.5 .
H29B C29 H29C 109.5 .
C31 C30 C28 120.9(4) .
C31 C30 H30 119.6 .
C28 C30 H30 119.6 .
N6 C31 C30 122.4(3) .
N6 C31 C31 116.3(5) 3_756
C30 C31 C31 121.4(5) 3_756
N7 C32 C33 126.5(5) .
N7 C32 H32 116.8 .
C33 C32 H32 116.8 .
C32 C33 C34 118.1(4) .
C32 C33 H33 121.0 .
C34 C33 H33 121.0 .
N8 C34 C33 122.6(5) .
N8 C34 C35 120.5(5) .
C33 C34 C35 116.8(4) .
C36 C35 C34 119.0(5) .
C36 C35 H35 120.5 .
C34 C35 H35 120.5 .
C35 C36 N7 126.2(5) .
C35 C36 H36 116.9 .
N7 C36 H36 116.9 .
C1 N1 C6 117.2(3) .
C1 N1 Cu1 128.9(3) .
C6 N1 Cu1 113.9(3) .
C12 N2 C7 118.6(4) .
C12 N2 Cu1 123.8(3) .
C7 N2 Cu1 117.5(3) .
C13 N3 C18 117.5(3) .
C13 N3 Cu1 129.2(3) .
C18 N3 Cu1 113.2(3) .
C24 N4 C19 118.6(3) .
C24 N4 Cu1 124.5(3) .
C19 N4 Cu1 116.8(3) .
C26 N6 C31 116.2(3) .
C32 N7 C36 113.3(4) .
C34 N8 H8A 120.0 .
C34 N8 H8B 120.0 .
H8A N8 H8B 120.0 .

loop_
_geom_bond_atom_site_label_1
_geom_bond_atom_site_label_2
_geom_bond_distance
_geom_bond_site_symmetry_2
Cu1 C25 1.972(4) .
Cu1 N4 1.995(3) .
Cu1 N2 1.997(3) .
Cu1 N1 2.091(3) .
Cu1 N3 2.104(3) .
B1 F2' 1.320(7) .
B1 F3 1.326(8) .
B1 F1 1.328(8) .
B1 F4' 1.333(6) .
B1 F1' 1.337(7) .
B1 F3' 1.360(6) .
B1 F2 1.371(8) .
B1 F4 1.375(8) .
C1 N1 1.341(4) .
C1 C2 1.372(5) .
C1 H1 0.9300 .
C2 C3 1.376(5) .
C2 H2 0.9300 .
C3 C5 1.372(5) .
C3 C4 1.505(5) .
C4 H4A 0.9600 .
C4 H4B 0.9600 .
C4 H4C 0.9600 .
C5 C6 1.385(5) .
C5 H5 0.9300 .
C6 N1 1.357(4) .
C6 C7 1.466(5) .
C7 N2 1.343(4) .
C7 C8 1.387(5) .
C8 C9 1.378(6) .
C8 H8 0.9300 .
C9 C11 1.373(5) .
C9 C10 1.522(5) .
C10 H10A 0.9600 .
C10 H10B 0.9600 .
C10 H10C 0.9600 .
C11 C12 1.375(5) .
C11 H11 0.9300 .
C12 N2 1.335(5) .
C12 H12 0.9300 .
C13 N3 1.332(4) .
C13 C14 1.387(5) .
C13 H13 0.9300 .
C14 C15 1.373(5) .
C14 H14 0.9300 .
C15 C17 1.388(5) .
C15 C16 1.502(4) .
C16 H16A 0.9600 .
C16 H16B 0.9600 .
C16 H16C 0.9600 .
C17 C18 1.377(4) .
C17 H17 0.9300 .
C18 N3 1.351(4) .
C18 C19 1.462(5) .
C19 N4 1.355(4) .
C19 C20 1.388(5) .
C20 C21 1.382(5) .
C20 H20 0.9300 .
C21 C23 1.371(5) .
C21 C22 1.512(5) .
C22 H22A 0.9600 .
C22 H22B 0.9600 .
C22 H22C 0.9600 .
C23 C24 1.381(5) .
C23 H23 0.9300 .
C24 N4 1.341(4) .
C24 H24 0.9300 .
C25 N5 1.145(4) .
C26 N6 1.333(4) .
C26 C27 1.376(5) .
C26 H26 0.9300 .
C27 C28 1.375(5) .
C27 H27 0.9300 .
C28 C30 1.384(5) .
C28 C29 1.503(5) .
C29 H29A 0.9600 .
C29 H29B 0.9600 .
C29 H29C 0.9600 .
C30 C31 1.379(5) .
C30 H30 0.9300 .
C31 N6 1.342(4) .
C31 C31 1.492(7) 3_756
C32 N7 1.331(5) .
C32 C33 1.376(5) .
C32 H32 0.9300 .
C33 C34 1.395(5) .
C33 H33 0.9300 .
C34 N8 1.358(5) .
C34 C35 1.402(5) .
C35 C36 1.348(5) .
C35 H35 0.9300 .
C36 N7 1.349(5) .
C36 H36 0.9300 .
N8 H8A 0.8600 .
N8 H8B 0.8600 .

loop_
_geom_torsion_atom_site_label_1
_geom_torsion_atom_site_label_2
_geom_torsion_atom_site_label_3
_geom_torsion_atom_site_label_4
_geom_torsion
_geom_torsion_site_symmetry_1
_geom_torsion_site_symmetry_4
N1 C1 C2 C3 0.4(6) . .
C1 C2 C3 C5 0.1(6) . .
C1 C2 C3 C4 180.0(4) . .
C2 C3 C5 C6 -0.7(6) . .
C4 C3 C5 C6 179.4(4) . .
C3 C5 C6 N1 0.8(6) . .
C3 C5 C6 C7 -179.0(4) . .
N1 C6 C7 N2 -3.2(5) . .
C5 C6 C7 N2 176.7(3) . .
N1 C6 C7 C8 176.1(4) . .
C5 C6 C7 C8 -4.1(6) . .
N2 C7 C8 C9 0.5(6) . .
C6 C7 C8 C9 -178.8(4) . .
C7 C8 C9 C11 -2.4(6) . .
C7 C8 C9 C10 177.7(4) . .
C8 C9 C11 C12 1.5(6) . .
C10 C9 C11 C12 -178.6(4) . .
C9 C11 C12 N2 1.4(6) . .
N3 C13 C14 C15 0.2(6) . .
C13 C14 C15 C17 0.4(5) . .
C13 C14 C15 C16 -179.6(3) . .
C14 C15 C17 C18 -1.1(5) . .
C16 C15 C17 C18 178.9(3) . .
C15 C17 C18 N3 1.2(5) . .
C15 C17 C18 C19 -179.6(3) . .
N3 C18 C19 N4 -2.8(4) . .
C17 C18 C19 N4 177.9(3) . .
N3 C18 C19 C20 177.4(3) . .
C17 C18 C19 C20 -1.9(5) . .
N4 C19 C20 C21 1.5(5) . .
C18 C19 C20 C21 -178.7(3) . .
C19 C20 C21 C23 -2.2(6) . .
C19 C20 C21 C22 177.7(3) . .
C20 C21 C23 C24 0.7(6) . .
C22 C21 C23 C24 -179.1(4) . .
C21 C23 C24 N4 1.4(6) . .
N4 Cu1 C25 N5 106(7) . .
N2 Cu1 C25 N5 -73(7) . .
N1 Cu1 C25 N5 -151(7) . .
N3 Cu1 C25 N5 26(7) . .
N6 C26 C27 C28 -1.0(6) . .
C26 C27 C28 C30 1.7(5) . .
C26 C27 C28 C29 -178.0(3) . .
C27 C28 C30 C31 -0.3(6) . .
C29 C28 C30 C31 179.4(3) . .
C28 C30 C31 N6 -2.0(6) . .
C28 C30 C31 C31 178.7(4) . 3_756
N7 C32 C33 C34 -2.5(8) . .
C32 C33 C34 N8 179.6(4) . .
C32 C33 C34 C35 2.0(6) . .
N8 C34 C35 C36 -178.7(4) . .
C33 C34 C35 C36 -1.0(6) . .
C34 C35 C36 N7 0.2(8) . .
C2 C1 N1 C6 -0.3(6) . .
C2 C1 N1 Cu1 179.8(3) . .
C5 C6 N1 C1 -0.3(5) . .
C7 C6 N1 C1 179.5(3) . .
C5 C6 N1 Cu1 179.6(3) . .
C7 C6 N1 Cu1 -0.5(4) . .
C25 Cu1 N1 C1 -92.8(4) . .
N4 Cu1 N1 C1 9.1(3) . .
N2 Cu1 N1 C1 -177.5(3) . .
N3 Cu1 N1 C1 89.7(3) . .
C25 Cu1 N1 C6 87.3(3) . .
N4 Cu1 N1 C6 -170.8(2) . .
N2 Cu1 N1 C6 2.6(2) . .
N3 Cu1 N1 C6 -90.3(3) . .
C11 C12 N2 C7 -3.4(6) . .
C11 C12 N2 Cu1 172.4(3) . .
C8 C7 N2 C12 2.4(6) . .
C6 C7 N2 C12 -178.3(3) . .
C8 C7 N2 Cu1 -173.7(3) . .
C6 C7 N2 Cu1 5.6(4) . .
C25 Cu1 N2 C12 46.6(3) . .
N4 Cu1 N2 C12 -126.6(10) . .
N1 Cu1 N2 C12 179.5(3) . .
N3 Cu1 N2 C12 -76.9(3) . .
C25 Cu1 N2 C7 -137.5(3) . .
N4 Cu1 N2 C7 49.3(11) . .
N1 Cu1 N2 C7 -4.6(3) . .
N3 Cu1 N2 C7 99.0(3) . .
C14 C13 N3 C18 -0.2(5) . .
C14 C13 N3 Cu1 175.8(3) . .
C17 C18 N3 C13 -0.5(5) . .
C19 C18 N3 C13 -179.8(3) . .
C17 C18 N3 Cu1 -177.1(3) . .
C19 C18 N3 Cu1 3.6(4) . .
C25 Cu1 N3 C13 -90.5(3) . .
N4 Cu1 N3 C13 -178.7(3) . .
N2 Cu1 N3 C13 7.5(3) . .
N1 Cu1 N3 C13 87.4(3) . .
C25 Cu1 N3 C18 85.7(3) . .
N4 Cu1 N3 C18 -2.6(2) . .
N2 Cu1 N3 C18 -176.3(2) . .
N1 Cu1 N3 C18 -96.4(2) . .
C23 C24 N4 C19 -2.1(6) . .
C23 C24 N4 Cu1 178.2(3) . .
C20 C19 N4 C24 0.6(5) . .
C18 C19 N4 C24 -179.2(3) . .
C20 C19 N4 Cu1 -179.7(2) . .
C18 C19 N4 Cu1 0.5(4) . .
C25 Cu1 N4 C24 58.1(3) . .
N2 Cu1 N4 C24 -128.7(10) . .
N1 Cu1 N4 C24 -75.8(3) . .
N3 Cu1 N4 C24 -179.3(3) . .
C25 Cu1 N4 C19 -121.6(3) . .
N2 Cu1 N4 C19 51.7(11) . .
N1 Cu1 N4 C19 104.5(3) . .
N3 Cu1 N4 C19 1.1(2) . .
C27 C26 N6 C31 -1.2(6) . .
C30 C31 N6 C26 2.7(5) . .
C31 C31 N6 C26 -178.0(4) 3_756 .
C33 C32 N7 C36 1.6(7) . .
C35 C36 N7 C32 -0.5(7) . .
